data_2235125
loop_
_publ_author_name
'Wang, Yang'
'Mao, Jia-Wei'
'Song, Hui-Ting'
'Zhou, Hong'

_publ_section_title
;
 [2-Formyl-4-methyl-6-({2-[2-(4-nitrobenzylamino)ethylamino]ethylimino}methyl)phenolato]nickel(II)
 perchlorate
;
_journal_coeditor_code KP2412
_journal_issue 6
_journal_name_full 'Acta Crystallographica Section E'
_journal_page_first m766
_journal_paper_doi 10.1107/S1600536812021058
_journal_volume 68
_journal_year 2012
_chemical_formula_iupac '[Ni (C20 H23 N4 O4)] Cl O4'
_chemical_formula_moiety 'C20 H23 N4 Ni O4 +, Cl O4 -'
_chemical_formula_sum 'C20 H23 Cl N4 Ni O8'
_chemical_formula_weight 541.58
_chemical_name_systematic
;
[2-Formyl-4-methyl-6-({2-[2-(4-
nitrobenzylamino)ethylamino]ethylimino}methyl)phenolato]nickel(II)
perchlorate
;
_space_group_IT_number 2
_symmetry_cell_setting triclinic
_symmetry_space_group_name_Hall '-P 1'
_symmetry_space_group_name_H-M 'P -1'
_atom_sites_solution_hydrogens geom
_atom_sites_solution_primary direct
_atom_sites_solution_secondary difmap
_audit_creation_method SHELXL-97
_cell_angle_alpha 97.897(2)
_cell_angle_beta 109.415(3)
_cell_angle_gamma 107.453(2)
_cell_formula_units_Z 2
_cell_length_a 9.5240(14)
_cell_length_b 9.6423(14)
_cell_length_c 14.024(2)
_cell_measurement_reflns_used 3108
_cell_measurement_temperature 291(2)
_cell_measurement_theta_max 28.00
_cell_measurement_theta_min 2.33
_cell_volume 1117.8(3)
_computing_cell_refinement 'SAINT (Bruker, 2000)'
_computing_data_collection 'SMART (Bruker, 2000)'
_computing_data_reduction 'SAINT (Bruker, 2000)'
_computing_molecular_graphics 'SHELXTL (Sheldrick, 2008)'
_computing_publication_material 'SHELXTL (Sheldrick, 2008)'
_computing_structure_refinement 'SHELXTL (Sheldrick, 2008)'
_computing_structure_solution 'SHELXTL (Sheldrick, 2008)'
_diffrn_ambient_temperature 291(2)
_diffrn_measured_fraction_theta_full 0.984
_diffrn_measured_fraction_theta_max 0.984
_diffrn_measurement_device_type 'Bruker SMART APEX CCD'
_diffrn_measurement_method 'phi and omega scans'
_diffrn_radiation_monochromator graphite
_diffrn_radiation_source 'sealed tube'
_diffrn_radiation_type MoK\a
_diffrn_radiation_wavelength 0.71073
_diffrn_reflns_av_R_equivalents 0.0278
_diffrn_reflns_av_sigmaI/netI 0.0661
_diffrn_reflns_limit_h_max 11
_diffrn_reflns_limit_h_min -11
_diffrn_reflns_limit_k_max 11
_diffrn_reflns_limit_k_min -9
_diffrn_reflns_limit_l_max 15
_diffrn_reflns_limit_l_min -17
_diffrn_reflns_number 6276
_diffrn_reflns_theta_full 26.00
_diffrn_reflns_theta_max 26.00
_diffrn_reflns_theta_min 2.33
_exptl_absorpt_coefficient_mu 1.043
_exptl_absorpt_correction_T_max 0.7860
_exptl_absorpt_correction_T_min 0.7389
_exptl_absorpt_correction_type multi-scan
_exptl_absorpt_process_details '(SADABS; Bruker, 2000)'
_exptl_crystal_colour orange
_exptl_crystal_density_diffrn 1.609
_exptl_crystal_density_method 'not measured'
_exptl_crystal_description block
_exptl_crystal_F_000 560
_exptl_crystal_size_max 0.28
_exptl_crystal_size_mid 0.24
_exptl_crystal_size_min 0.22
_refine_diff_density_max 0.492
_refine_diff_density_min -0.444
_refine_ls_extinction_method none
_refine_ls_goodness_of_fit_ref 1.097
_refine_ls_hydrogen_treatment constr
_refine_ls_matrix_type full
_refine_ls_number_parameters 308
_refine_ls_number_reflns 4314
_refine_ls_number_restraints 0
_refine_ls_restrained_S_all 1.097
_refine_ls_R_factor_all 0.0847
_refine_ls_R_factor_gt 0.0600
_refine_ls_shift/su_max 0.000
_refine_ls_shift/su_mean 0.000
_refine_ls_structure_factor_coef Fsqd
_refine_ls_weighting_details 'calc w=1/[\s^2^(Fo^2^)+(0.0689P)^2^+0.0812P] where P=(Fo^2^+2Fc^2^)/3'
_refine_ls_weighting_scheme calc
_refine_ls_wR_factor_gt 0.1316
_refine_ls_wR_factor_ref 0.1375
_reflns_number_gt 3004
_reflns_number_total 4314
_reflns_threshold_expression I>2sigma(I)
_cod_data_source_file kp2412.cif
_cod_data_source_block I
_cod_original_cell_volume 1117.7(3)
_cod_database_code 2235125
_cod_database_fobs_code 2235125

loop_
_symmetry_equiv_pos_as_xyz
'x, y, z'
'-x, -y, -z'

loop_
_atom_site_type_symbol
_atom_site_label
_atom_site_fract_x
_atom_site_fract_y
_atom_site_fract_z
_atom_site_U_iso_or_equiv
_atom_site_adp_type
_atom_site_calc_flag
_atom_site_refinement_flags
_atom_site_occupancy
_atom_site_symmetry_multiplicity
C C1 0.2128(6) 0.2151(5) 0.6715(3) 0.0490(11) Uani d . 1 1
H H1 0.3112 0.2616 0.7281 0.059 Uiso calc R 1 1
C C2 0.1781(4) 0.2941(4) 0.5895(3) 0.0349(8) Uani d . 1 1
C C3 0.0262(4) 0.2311(4) 0.5055(3) 0.0361(8) Uani d . 1 1
H H3 -0.0489 0.1421 0.5039 0.043 Uiso calc R 1 1
C C4 -0.0125(4) 0.3010(4) 0.4249(3) 0.0371(8) Uani d . 1 1
C C5 0.1016(5) 0.4324(5) 0.4308(3) 0.0474(10) Uani d . 1 1
H H5 0.0762 0.4798 0.3776 0.057 Uiso calc R 1 1
C C6 0.2522(5) 0.4988(4) 0.5112(3) 0.0370(8) Uani d . 1 1
C C7 0.2919(4) 0.4294(4) 0.5956(3) 0.0328(8) Uani d . 1 1
C C8 0.3605(5) 0.6361(5) 0.5105(3) 0.0444(9) Uani d . 1 1
H H8 0.3318 0.6709 0.4510 0.053 Uiso calc R 1 1
C C9 0.5962(5) 0.8644(5) 0.5798(3) 0.0418(9) Uani d . 1 1
H H9A 0.5653 0.9445 0.6055 0.050 Uiso calc R 1 1
H H9B 0.5828 0.8606 0.5077 0.050 Uiso calc R 1 1
C C10 0.7678(5) 0.8907(5) 0.6473(3) 0.0456(10) Uani d . 1 1
H H10A 0.8073 0.8262 0.6128 0.055 Uiso calc R 1 1
H H10B 0.8365 0.9949 0.6616 0.055 Uiso calc R 1 1
C C11 0.9105(5) 0.8406(5) 0.8155(3) 0.0472(10) Uani d . 1 1
H H11A 0.9946 0.9394 0.8498 0.057 Uiso calc R 1 1
H H11B 0.9477 0.7792 0.7764 0.057 Uiso calc R 1 1
C C12 0.8651(5) 0.7671(4) 0.8951(3) 0.0400(9) Uani d . 1 1
H H12A 0.9505 0.7381 0.9362 0.048 Uiso calc R 1 1
H H12B 0.8471 0.8368 0.9422 0.048 Uiso calc R 1 1
C C13 0.6434(4) 0.5655(4) 0.9063(3) 0.0353(8) Uani d . 1 1
H H13A 0.5598 0.4680 0.8666 0.042 Uiso calc R 1 1
H H13B 0.7246 0.5495 0.9624 0.042 Uiso calc R 1 1
C C14 0.5743(4) 0.6609(4) 0.9526(3) 0.0312(7) Uani d . 1 1
C C15 0.6606(5) 0.7570(4) 1.0532(3) 0.0390(9) Uani d . 1 1
H H15 0.7632 0.7612 1.0912 0.047 Uiso calc R 1 1
C C16 0.5967(5) 0.8476(5) 1.0984(3) 0.0509(11) Uani d . 1 1
H H16 0.6567 0.9150 1.1644 0.061 Uiso calc R 1 1
C C17 0.4424(4) 0.8333(4) 1.0419(3) 0.0341(8) Uani d . 1 1
C C18 0.3494(5) 0.7342(5) 0.9422(3) 0.0424(9) Uani d . 1 1
H H18 0.2446 0.7261 0.9062 0.051 Uiso calc R 1 1
C C19 0.4163(5) 0.6489(5) 0.8986(3) 0.0496(11) Uani d . 1 1
H H19 0.3560 0.5825 0.8323 0.060 Uiso calc R 1 1
C C20 -0.1760(5) 0.2319(5) 0.3341(3) 0.0455(10) Uani d . 1 1
H H20A -0.2257 0.3053 0.3274 0.068 Uiso calc R 1 1
H H20B -0.2422 0.1461 0.3472 0.068 Uiso calc R 1 1
H H20C -0.1634 0.2008 0.2704 0.068 Uiso calc R 1 1
Cl Cl1 0.88876(12) 0.32607(11) 0.79500(8) 0.0463(3) Uani d . 1 1
N N2 0.4978(4) 0.7171(3) 0.5876(3) 0.0393(7) Uani d . 1 1
N N3 0.7633(3) 0.8528(3) 0.7458(2) 0.0307(6) Uani d . 1 1
H H3A 0.7438 0.9259 0.7817 0.037 Uiso calc R 1 1
N N4 0.7161(4) 0.6317(4) 0.8366(3) 0.0463(8) Uani d . 1 1
H H4 0.7513 0.5615 0.8131 0.056 Uiso calc R 1 1
N N5 0.3722(4) 0.9276(3) 1.0862(3) 0.0393(7) Uani d . 1 1
Ni Ni1 0.58985(5) 0.66844(6) 0.70964(4) 0.03821(17) Uani d . 1 1
O O1 0.4300(3) 0.4860(3) 0.6787(2) 0.0460(7) Uani d . 1 1
O O2 0.1258(3) 0.0957(3) 0.6725(2) 0.0457(7) Uani d . 1 1
O O3 0.4487(4) 1.0016(4) 1.1791(2) 0.0542(8) Uani d . 1 1
O O4 0.2448(3) 0.9331(3) 1.0331(2) 0.0458(7) Uani d . 1 1
O O11 0.9790(4) 0.4623(4) 0.8000(3) 0.0642(10) Uani d . 1 1
O O12 0.8093(4) 0.2515(3) 0.6896(2) 0.0553(8) Uani d . 1 1
O O13 0.9309(4) 0.2177(3) 0.8403(2) 0.0494(7) Uani d . 1 1
O O14 0.7706(4) 0.3386(3) 0.8214(3) 0.0527(8) Uani d . 1 1

loop_
_atom_site_aniso_label
_atom_site_aniso_U_11
_atom_site_aniso_U_22
_atom_site_aniso_U_33
_atom_site_aniso_U_12
_atom_site_aniso_U_13
_atom_site_aniso_U_23
C1 0.057(3) 0.034(2) 0.0290(19) -0.0028(19) 0.0020(18) 0.0108(16)
C2 0.0257(16) 0.0219(16) 0.0395(19) 0.0004(13) 0.0019(14) 0.0016(14)
C3 0.0340(19) 0.0333(18) 0.0306(18) 0.0112(16) 0.0044(15) 0.0006(15)
C4 0.0330(18) 0.041(2) 0.0288(17) 0.0206(16) 0.0001(14) -0.0013(15)
C5 0.039(2) 0.048(2) 0.035(2) 0.0113(18) -0.0043(17) 0.0095(17)
C6 0.0396(19) 0.0278(17) 0.042(2) 0.0162(15) 0.0107(16) 0.0097(15)
C7 0.0268(16) 0.0225(16) 0.0392(19) 0.0095(14) 0.0007(14) 0.0084(14)
C8 0.046(2) 0.038(2) 0.043(2) 0.0146(18) 0.0089(18) 0.0186(17)
C9 0.045(2) 0.040(2) 0.036(2) 0.0135(17) 0.0109(17) 0.0121(16)
C10 0.051(2) 0.037(2) 0.042(2) 0.0060(18) 0.0174(19) 0.0155(18)
C11 0.041(2) 0.043(2) 0.047(2) 0.0061(18) 0.0127(18) 0.0121(18)
C12 0.0399(19) 0.0326(18) 0.0293(18) 0.0033(16) 0.0019(15) 0.0061(14)
C13 0.0355(19) 0.0280(17) 0.042(2) 0.0137(15) 0.0111(16) 0.0147(15)
C14 0.0332(18) 0.0202(15) 0.0344(18) 0.0082(14) 0.0076(14) 0.0083(13)
C15 0.046(2) 0.0255(18) 0.0349(19) 0.0162(16) 0.0035(17) 0.0025(14)
C16 0.049(2) 0.048(2) 0.037(2) 0.014(2) 0.0058(18) -0.0099(18)
C17 0.0376(19) 0.0390(19) 0.0334(19) 0.0109(16) 0.0239(16) 0.0147(15)
C18 0.037(2) 0.049(2) 0.037(2) 0.0136(18) 0.0078(16) 0.0194(17)
C19 0.039(2) 0.042(2) 0.038(2) 0.0032(18) -0.0005(17) -0.0135(17)
C20 0.040(2) 0.046(2) 0.035(2) 0.0166(19) 0.0017(17) -0.0023(17)
Cl1 0.0463(6) 0.0431(6) 0.0465(6) 0.0159(4) 0.0142(4) 0.0146(4)
N2 0.0400(17) 0.0305(16) 0.0445(18) 0.0154(14) 0.0107(14) 0.0117(13)
N3 0.0364(16) 0.0258(14) 0.0349(16) 0.0115(12) 0.0196(13) 0.0092(12)
N4 0.0458(19) 0.0414(18) 0.0373(18) 0.0090(16) 0.0078(15) 0.0043(14)
N5 0.0464(18) 0.0294(15) 0.0393(18) 0.0135(14) 0.0147(15) 0.0071(13)
Ni1 0.0278(3) 0.0389(3) 0.0393(3) 0.0069(2) 0.0085(2) 0.0086(2)
O1 0.0350(14) 0.0392(15) 0.0425(16) 0.0036(12) -0.0002(12) 0.0087(12)
O2 0.0385(15) 0.0402(15) 0.0300(13) -0.0050(12) -0.0028(11) 0.0086(11)
O3 0.0502(17) 0.0526(18) 0.0440(17) 0.0139(14) 0.0136(14) -0.0118(14)
O4 0.0422(15) 0.0493(17) 0.0461(16) 0.0191(13) 0.0152(13) 0.0142(13)
O11 0.056(2) 0.055(2) 0.0561(19) -0.0056(16) 0.0158(16) 0.0115(15)
O12 0.0471(16) 0.0429(16) 0.0541(18) 0.0146(13) -0.0071(14) 0.0198(14)
O13 0.0488(16) 0.0480(17) 0.0433(15) 0.0168(13) 0.0077(13) 0.0165(13)
O14 0.0452(16) 0.0505(17) 0.063(2) 0.0222(14) 0.0182(15) 0.0161(15)

loop_
_atom_type_symbol
_atom_type_description
_atom_type_scat_dispersion_real
_atom_type_scat_dispersion_imag
_atom_type_scat_source
C C 0.0033 0.0016 'International Tables Vol C Tables 4.2.6.8 and 6.1.1.4'
H H 0.0000 0.0000 'International Tables Vol C Tables 4.2.6.8 and 6.1.1.4'
N N 0.0061 0.0033 'International Tables Vol C Tables 4.2.6.8 and 6.1.1.4'
O O 0.0106 0.0060 'International Tables Vol C Tables 4.2.6.8 and 6.1.1.4'
Ni Ni 0.3393 1.1124 'International Tables Vol C Tables 4.2.6.8 and 6.1.1.4'
Cl Cl 0.1484 0.1585 'International Tables Vol C Tables 4.2.6.8 and 6.1.1.4'

loop_
_geom_angle_atom_site_label_1
_geom_angle_atom_site_label_2
_geom_angle_atom_site_label_3
_geom_angle
O2 C1 C2 126.2(4)
O2 C1 H1 116.9
C2 C1 H1 116.9
C7 C2 C3 121.0(3)
C7 C2 C1 120.5(3)
C3 C2 C1 118.4(3)
C4 C3 C2 120.7(3)
C4 C3 H3 119.6
C2 C3 H3 119.6
C5 C4 C3 117.6(3)
C5 C4 C20 121.9(3)
C3 C4 C20 120.5(4)
C4 C5 C6 124.0(4)
C4 C5 H5 118.0
C6 C5 H5 118.0
C5 C6 C8 119.4(4)
C5 C6 C7 118.8(3)
C8 C6 C7 121.7(3)
O1 C7 C2 118.2(3)
O1 C7 C6 124.0(3)
C2 C7 C6 117.8(3)
N2 C8 C6 124.6(4)
N2 C8 H8 117.7
C6 C8 H8 117.7
N2 C9 C10 105.6(3)
N2 C9 H9A 110.6
C10 C9 H9A 110.6
N2 C9 H9B 110.6
C10 C9 H9B 110.6
H9A C9 H9B 108.8
N3 C10 C9 105.2(3)
N3 C10 H10A 110.7
C9 C10 H10A 110.7
N3 C10 H10B 110.7
C9 C10 H10B 110.7
H10A C10 H10B 108.8
N3 C11 C12 105.3(3)
N3 C11 H11A 110.7
C12 C11 H11A 110.7
N3 C11 H11B 110.7
C12 C11 H11B 110.7
H11A C11 H11B 108.8
N4 C12 C11 107.6(3)
N4 C12 H12A 110.2
C11 C12 H12A 110.2
N4 C12 H12B 110.2
C11 C12 H12B 110.2
H12A C12 H12B 108.5
C14 C13 N4 113.3(3)
C14 C13 H13A 108.9
N4 C13 H13A 108.9
C14 C13 H13B 108.9
N4 C13 H13B 108.9
H13A C13 H13B 107.7
C15 C14 C19 118.7(4)
C15 C14 C13 120.8(3)
C19 C14 C13 120.4(3)
C14 C15 C16 121.5(4)
C14 C15 H15 119.2
C16 C15 H15 119.2
C17 C16 C15 117.5(4)
C17 C16 H16 121.2
C15 C16 H16 121.2
C16 C17 C18 122.8(4)
C16 C17 N5 119.0(3)
C18 C17 N5 118.1(3)
C19 C18 C17 118.5(4)
C19 C18 H18 120.7
C17 C18 H18 120.8
C18 C19 C14 120.9(4)
C18 C19 H19 119.6
C14 C19 H19 119.6
C4 C20 H20A 109.5
C4 C20 H20B 109.5
H20A C20 H20B 109.5
C4 C20 H20C 109.5
H20A C20 H20C 109.5
H20B C20 H20C 109.5
O11 Cl1 O14 107.3(2)
O11 Cl1 O12 106.0(2)
O14 Cl1 O12 102.5(2)
O11 Cl1 O13 129.9(2)
O14 Cl1 O13 105.0(2)
O12 Cl1 O13 103.12(18)
C8 N2 C9 119.4(3)
C8 N2 Ni1 126.6(3)
C9 N2 Ni1 114.0(2)
C11 N3 C10 115.1(3)
C11 N3 Ni1 109.1(2)
C10 N3 Ni1 108.2(2)
C11 N3 H3A 108.1
C10 N3 H3A 108.1
Ni1 N3 H3A 108.1
C13 N4 C12 112.6(3)
C13 N4 Ni1 121.8(3)
C12 N4 Ni1 109.0(3)
C13 N4 H4 103.8
C12 N4 H4 103.8
Ni1 N4 H4 103.8
O4 N5 O3 122.0(3)
O4 N5 C17 120.8(3)
O3 N5 C17 117.2(3)
O1 Ni1 N2 96.40(13)
O1 Ni1 N3 176.88(13)
N2 Ni1 N3 86.25(13)
O1 Ni1 N4 90.39(14)
N2 Ni1 N4 171.64(15)
N3 Ni1 N4 86.84(14)
C7 O1 Ni1 126.2(2)

loop_
_geom_bond_atom_site_label_1
_geom_bond_atom_site_label_2
_geom_bond_distance
_geom_bond_publ_flag
C1 O2 1.205(5) ?
C1 C2 1.466(5) ?
C1 H1 0.9300 ?
C2 C7 1.394(5) ?
C2 C3 1.411(5) ?
C3 C4 1.397(5) ?
C3 H3 0.9300 ?
C4 C5 1.370(6) ?
C4 C20 1.522(5) ?
C5 C6 1.384(5) ?
C5 H5 0.9300 ?
C6 C8 1.417(6) ?
C6 C7 1.437(5) ?
C7 O1 1.327(4) ?
C8 N2 1.305(5) ?
C8 H8 0.9300 ?
C9 N2 1.489(5) ?
C9 C10 1.513(6) ?
C9 H9A 0.9700 ?
C9 H9B 0.9700 ?
C10 N3 1.487(5) ?
C10 H10A 0.9700 ?
C10 H10B 0.9700 ?
C11 N3 1.468(5) ?
C11 C12 1.513(6) ?
C11 H11A 0.9700 ?
C11 H11B 0.9700 ?
C12 N4 1.487(5) ?
C12 H12A 0.9700 ?
C12 H12B 0.9700 ?
C13 C14 1.478(5) ?
C13 N4 1.483(5) ?
C13 H13A 0.9700 ?
C13 H13B 0.9700 ?
C14 C15 1.392(5) ?
C14 C19 1.402(5) ?
C15 C16 1.400(6) ?
C15 H15 0.9300 ?
C16 C17 1.372(6) ?
C16 H16 0.9300 ?
C17 C18 1.398(5) ?
C17 N5 1.465(5) ?
C18 C19 1.376(6) ?
C18 H18 0.9300 ?
C19 H19 0.9300 ?
C20 H20A 0.9600 ?
C20 H20B 0.9600 ?
C20 H20C 0.9600 ?
Cl1 O11 1.314(3) ?
Cl1 O14 1.328(3) ?
Cl1 O12 1.383(3) ?
Cl1 O13 1.386(3) ?
N2 Ni1 1.841(3) y
N3 Ni1 1.893(3) y
N3 H3A 0.9100 ?
N4 Ni1 1.936(4) y
N4 H4 0.9100 ?
N5 O4 1.216(4) ?
N5 O3 1.241(4) ?
Ni1 O1 1.829(3) y

loop_
_geom_torsion_atom_site_label_1
_geom_torsion_atom_site_label_2
_geom_torsion_atom_site_label_3
_geom_torsion_atom_site_label_4
_geom_torsion
O2 C1 C2 C7 -177.4(5)
O2 C1 C2 C3 3.6(7)
C7 C2 C3 C4 1.6(6)
C1 C2 C3 C4 -179.4(4)
C2 C3 C4 C5 -0.4(6)
C2 C3 C4 C20 179.6(4)
C3 C4 C5 C6 0.5(6)
C20 C4 C5 C6 -179.4(4)
C4 C5 C6 C8 -179.1(4)
C4 C5 C6 C7 -1.8(7)
C3 C2 C7 O1 177.3(3)
C1 C2 C7 O1 -1.7(6)
C3 C2 C7 C6 -2.8(6)
C1 C2 C7 C6 178.2(4)
C5 C6 C7 O1 -177.2(4)
C8 C6 C7 O1 0.1(6)
C5 C6 C7 C2 2.9(6)
C8 C6 C7 C2 -179.8(4)
C5 C6 C8 N2 171.9(4)
C7 C6 C8 N2 -5.4(7)
N2 C9 C10 N3 -45.3(4)
N3 C11 C12 N4 49.4(4)
N4 C13 C14 C15 -97.3(4)
N4 C13 C14 C19 86.9(4)
C19 C14 C15 C16 -3.8(6)
C13 C14 C15 C16 -179.7(4)
C14 C15 C16 C17 3.0(6)
C15 C16 C17 C18 -0.6(6)
C15 C16 C17 N5 -179.3(4)
C16 C17 C18 C19 -0.8(6)
N5 C17 C18 C19 177.8(4)
C17 C18 C19 C14 0.0(6)
C15 C14 C19 C18 2.3(6)
C13 C14 C19 C18 178.2(4)
C6 C8 N2 C9 -176.1(4)
C6 C8 N2 Ni1 4.6(7)
C10 C9 N2 C8 -153.0(4)
C10 C9 N2 Ni1 26.4(4)
C12 C11 N3 C10 -167.1(3)
C12 C11 N3 Ni1 -45.2(4)
C9 C10 N3 C11 168.3(3)
C9 C10 N3 Ni1 46.0(3)
C14 C13 N4 C12 69.5(4)
C14 C13 N4 Ni1 -62.8(4)
C11 C12 N4 C13 -169.7(3)
C11 C12 N4 Ni1 -31.3(4)
C16 C17 N5 O4 169.9(4)
C18 C17 N5 O4 -8.8(5)
C16 C17 N5 O3 -9.5(5)
C18 C17 N5 O3 171.8(3)
C8 N2 Ni1 O1 0.3(4)
C9 N2 Ni1 O1 -179.0(3)
C8 N2 Ni1 N3 178.7(4)
C9 N2 Ni1 N3 -0.6(3)
C11 N3 Ni1 N2 -152.1(3)
C10 N3 Ni1 N2 -26.2(3)
C11 N3 Ni1 N4 23.2(3)
C10 N3 Ni1 N4 149.1(3)
C13 N4 Ni1 O1 -42.5(3)
C12 N4 Ni1 O1 -176.3(3)
C13 N4 Ni1 N3 138.9(3)
C12 N4 Ni1 N3 5.1(3)
C2 C7 O1 Ni1 -174.5(3)
C6 C7 O1 Ni1 5.7(6)
N2 Ni1 O1 C7 -5.3(4)
N4 Ni1 O1 C7 179.6(3)
